data_2010133
loop_
_publ_author_name
'Czarnocki, Zbigniew'
'Maurin, Jan K.'
'Winnicka-Maurin, Ma\/lgorzata'

_publ_contact_author
;
     J. K. Maurin
     Institute of Atomic Energy
     Solid State Physics Department
     05-400 Otwock-\'Swierk
     Poland
;
_publ_section_title
;
 Enantioselective synthesis of isoquinoline alkaloids from simple
 sugar. II. Structure of
 1-(6,7-dimethoxy-3,4-dihydroisoquinolin-1-yl)-1,2,3,4-butanetetrayl
 tetraacetate <i>N</i>-oxide
;
_journal_issue 11
_journal_name_full 'Acta Crystallographica Section C'
_journal_page_first 1779
_journal_page_last 1781
_journal_paper_doi 10.1107/S0108270194003094
_journal_volume 50
_journal_year 1994
_chemical_formula_sum 'C23 H29 N O11'
_chemical_formula_weight 495.48
_chemical_melting_point 413.5
_chemical_name_systematic
;
6,7-dimethoxy-3,4-dihydroisoquinolin-1-yl-(1',2',3',4'-tetraacetoxy)-
butane-2-oxide
;
_space_group_IT_number 4
_symmetry_cell_setting monoclinic
_symmetry_space_group_name_Hall 'P 2yb'
_symmetry_space_group_name_H-M 'P 1 21 1'
_audit_creation_method SHELXL
_cell_angle_alpha 90.00
_cell_angle_beta 113.749(12)
_cell_angle_gamma 90.00
_cell_formula_units_Z 2
_cell_length_a 12.923(2)
_cell_length_b 7.5697(11)
_cell_length_c 13.743(2)
_cell_measurement_reflns_used 25
_cell_measurement_temperature 293(2)
_cell_measurement_theta_max 21
_cell_measurement_theta_min 20
_cell_volume 1230.5(3)
_computing_cell_refinement 'Kuma Diffraction 1987'
_computing_data_collection 'Kuma Diffraction 1987'
_computing_data_reduction 'Kuma Diffraction 1987'
_computing_molecular_graphics 'ORTEP (Johnson, 1976)'
_computing_structure_refinement 'SHELXL-93 (Sheldrick, 1993)'
_computing_structure_solution 'SHELXS-86 (Sheldrick, 1990)'
_diffrn_ambient_temperature 293(2)
_diffrn_measurement_device 'KM-4 \k-axis diffractometer'
_diffrn_measurement_method 'profile data from \w/\q scans'
_diffrn_radiation_monochromator graphite
_diffrn_radiation_source 'fine-focus sealed tube'
_diffrn_radiation_type CuK\a
_diffrn_radiation_wavelength 1.5418
_diffrn_reflns_av_R_equivalents 0.0289
_diffrn_reflns_av_sigmaI/netI 0.0139
_diffrn_reflns_limit_h_max 15
_diffrn_reflns_limit_h_min 0
_diffrn_reflns_limit_k_max 9
_diffrn_reflns_limit_k_min 0
_diffrn_reflns_limit_l_max 14
_diffrn_reflns_limit_l_min -16
_diffrn_reflns_number 2607
_diffrn_reflns_theta_max 72.04
_diffrn_reflns_theta_min 3.51
_diffrn_standards_decay_% none
_diffrn_standards_interval_count 100
_diffrn_standards_number 2
_exptl_absorpt_coefficient_mu 0.911
_exptl_absorpt_correction_type none
_exptl_crystal_colour 'pale yellow'
_exptl_crystal_density_diffrn 1.340
_exptl_crystal_description 'transparent column'
_exptl_crystal_F_000 526
_exptl_crystal_size_max 0.8
_exptl_crystal_size_mid 0.5
_exptl_crystal_size_min 0.2
_refine_diff_density_max 0.314
_refine_diff_density_min -0.387
_refine_ls_abs_structure_details 'Flack H D (1983), Acta Cryst. A39, 876-881'
_refine_ls_abs_structure_Flack -0.1(3)
_refine_ls_extinction_coef 0.0111(16)
_refine_ls_extinction_method SHELXL
_refine_ls_goodness_of_fit_all 1.030
_refine_ls_goodness_of_fit_obs 1.043
_refine_ls_hydrogen_treatment refU
_refine_ls_matrix_type full
_refine_ls_number_parameters 346
_refine_ls_number_reflns 2515
_refine_ls_number_restraints 0
_refine_ls_restrained_S_all 1.030
_refine_ls_restrained_S_obs 1.043
_refine_ls_R_factor_all 0.0538
_refine_ls_R_factor_obs 0.0515
_refine_ls_shift/esd_max 0.004
_refine_ls_shift/esd_mean 0.001
_refine_ls_structure_factor_coef Fsqd
_refine_ls_weighting_scheme
;calc w = 1/[\s^2^(F~o~^2^)+(0.1120P)^2^+0.2155P] where
P = (F~o~^2^+2F~c~^2^)/3
;
_refine_ls_wR_factor_all 0.1471
_refine_ls_wR_factor_obs 0.1439
_reflns_number_observed 2372
_reflns_number_total 2515
_reflns_observed_criterion >2\s(I)
_cod_data_source_file ab1162.cif
_cod_data_source_block N-oxide
_cod_original_cell_volume 1230.6(3)
_cod_original_sg_symbol_Hall 'P 2y1'
_cod_original_sg_symbol_H-M 'P 21'
_cod_database_code 2010133

loop_
_symmetry_equiv_pos_as_xyz
'x, y, z'
'-x, y+1/2, -z'

loop_
_atom_site_aniso_label
_atom_site_aniso_U_11
_atom_site_aniso_U_22
_atom_site_aniso_U_33
_atom_site_aniso_U_12
_atom_site_aniso_U_13
_atom_site_aniso_U_23
O1 0.0607(13) 0.109(3) 0.0441(11) 0.025(2) 0.0030(10) -0.0087(15)
O2 0.0612(12) 0.110(2) 0.0408(11) -0.010(2) 0.0202(9) -0.0134(14)
O3 0.0440(10) 0.084(2) 0.0415(10) -0.0019(12) 0.0105(8) -0.0069(12)
O4 0.0372(8) 0.0436(10) 0.0468(10) 0.0003(8) 0.0171(7) 0.0023(9)
O5 0.0607(12) 0.0518(13) 0.0370(9) 0.0090(11) 0.0099(9) 0.0043(10)
O6 0.0493(11) 0.075(2) 0.0421(10) 0.0031(11) 0.0231(9) 0.0052(11)
O7 0.089(2) 0.066(2) 0.0646(14) 0.0171(15) 0.0406(13) -0.0011(14)
O8 0.0446(12) 0.079(2) 0.102(2) -0.0047(13) 0.0304(13) 0.007(2)
O9 0.110(2) 0.053(2) 0.066(2) 0.006(2) 0.019(2) -0.0047(14)
O10 0.0621(15) 0.120(3) 0.0447(12) -0.016(2) 0.0185(11) 0.000(2)
O11 0.120(3) 0.133(4) 0.094(2) 0.028(3) 0.075(2) 0.019(3)
C1 0.0365(12) 0.044(2) 0.0462(14) 0.0048(11) 0.0161(11) -0.0021(12)
N 0.0423(12) 0.066(2) 0.0432(12) 0.0122(13) 0.0116(10) -0.0035(13)
C3 0.0410(13) 0.061(2) 0.057(2) 0.0133(14) 0.0159(12) -0.003(2)
C4 0.0410(14) 0.061(2) 0.058(2) 0.0025(13) 0.0232(13) -0.005(2)
C5 0.0510(15) 0.056(2) 0.051(2) -0.0048(14) 0.0295(13) -0.0063(15)
C6 0.054(2) 0.062(2) 0.0390(13) -0.0098(15) 0.0205(12) -0.0069(14)
C7 0.0410(13) 0.053(2) 0.0410(13) -0.0044(13) 0.0132(11) 0.0016(13)
C8 0.0387(13) 0.049(2) 0.0426(13) 0.0017(11) 0.0175(11) -0.0017(12)
C9 0.0393(12) 0.0430(15) 0.0389(13) -0.0017(11) 0.0157(10) 0.0030(11)
C10 0.0403(12) 0.046(2) 0.0486(14) -0.0038(12) 0.0204(11) -0.0019(13)
C11 0.076(2) 0.142(5) 0.052(2) -0.020(3) 0.033(2) -0.029(3)
C12 0.040(2) 0.083(3) 0.058(2) 0.001(2) 0.0133(14) -0.005(2)
C1' 0.0412(13) 0.050(2) 0.0358(12) 0.0065(12) 0.0126(10) -0.0015(12)
C2' 0.0415(13) 0.052(2) 0.0352(12) 0.0078(12) 0.0117(10) 0.0031(13)
C3' 0.0477(15) 0.059(2) 0.0410(13) 0.0078(14) 0.0213(11) 0.0049(14)
C4' 0.059(2) 0.067(2) 0.057(2) 0.008(2) 0.0234(14) -0.012(2)
C13 0.0491(15) 0.050(2) 0.059(2) -0.0038(13) 0.0308(14) -0.0041(15)
C14 0.062(2) 0.064(2) 0.066(2) -0.003(2) 0.029(2) 0.011(2)
C15 0.057(2) 0.048(2) 0.054(2) 0.0050(15) 0.0165(13) 0.008(2)
C16 0.084(3) 0.067(3) 0.076(3) 0.006(2) -0.004(2) 0.023(2)
C17 0.051(2) 0.073(2) 0.050(2) 0.000(2) 0.0227(13) -0.001(2)
C18 0.063(2) 0.100(4) 0.076(2) -0.007(2) 0.035(2) 0.007(3)
C19 0.058(2) 0.076(3) 0.067(2) -0.005(2) 0.030(2) -0.016(2)
C20 0.089(3) 0.129(6) 0.090(3) 0.032(4) 0.029(3) -0.032(4)

loop_
_atom_site_label
_atom_site_fract_x
_atom_site_fract_y
_atom_site_fract_z
_atom_site_U_iso_or_equiv
_atom_site_thermal_displace_type
_atom_site_calc_flag
_atom_site_refinement_flags
_atom_site_occupancy
_atom_site_disorder_group
_atom_site_type_symbol
O1 -0.0394(2) 0.4645 0.1570(2) 0.0769(9) Uani d . 1 . O
O2 0.2970(2) 0.5298(8) 0.7598(2) 0.0708(8) Uani d . 1 . O
O3 0.4292(2) 0.4359(7) 0.6689(2) 0.0588(7) Uani d . 1 . O
O4 0.2244(2) 0.1612(6) 0.3345(2) 0.0424(4) Uani d . 1 . O
O5 0.1825(2) 0.4889(6) 0.1319(2) 0.0530(6) Uani d . 1 . O
O6 0.4144(2) 0.3637(7) 0.1905(2) 0.0539(6) Uani d . 1 . O
O7 0.3345(3) 0.0159(7) 0.1034(2) 0.0701(7) Uani d . 1 . O
O8 0.0613(2) 0.0336(7) 0.3133(3) 0.0747(8) Uani d . 1 . O
O9 0.2005(3) 0.7434(7) 0.2196(2) 0.0816(9) Uani d . 1 . O
O10 0.5053(2) 0.3780(8) 0.3669(2) 0.0767(9) Uani d . 1 . O
O11 0.3378(4) 0.1037(9) -0.0507(3) 0.1056(14) Uani d . 1 . O
C1 0.1075(2) 0.4191(7) 0.3182(2) 0.0425(6) Uani d . 1 . C
H1 0.1458(2) 0.5227(7) 0.3053(2) 0.064 Uiso calc R 1 . H
N 0.0091(2) 0.4862(7) 0.2586(2) 0.0523(7) Uani d . 1 . N
C3 -0.0519(3) 0.5998(8) 0.3051(3) 0.0545(8) Uani d . 1 . C
H3A -0.1318(3) 0.6004(8) 0.2590(3) 0.045(9) Uiso calc R 1 . H
H3B -0.0240(3) 0.7199(8) 0.3104(3) 0.072(13) Uiso calc R 1 . H
C4 -0.0361(2) 0.5348(8) 0.4139(3) 0.0524(8) Uani d . 1 . C
H4A -0.0674(2) 0.6202(8) 0.4473(3) 0.072(13) Uiso calc R 1 . H
H4B -0.0760(2) 0.4240(8) 0.4074(3) 0.061(11) Uiso calc R 1 . H
C5 0.1319(3) 0.5349(7) 0.5908(2) 0.0496(7) Uani d . 1 . C
H5 0.0844(3) 0.5702(7) 0.6232(2) 0.052(10) Uiso calc R 1 . H
C6 0.2466(3) 0.5090(7) 0.6524(2) 0.0513(7) Uani d . 1 . C
C7 0.3179(2) 0.4589(7) 0.6027(2) 0.0461(7) Uani d . 1 . C
C8 0.2740(2) 0.4315(7) 0.4945(2) 0.0432(6) Uani d . 1 . C
H8 0.3215(2) 0.3974(7) 0.4620(2) 0.031(7) Uiso calc R 1 . H
C9 0.1572(2) 0.4548(7) 0.4324(2) 0.0404(6) Uani d . 1 . C
C10 0.0879(2) 0.5087(7) 0.4818(2) 0.0442(6) Uani d . 1 . C
C11 0.2271(4) 0.5609(11) 0.8150(3) 0.088(2) Uani d G 1 . C
H11A 0.276(3) 0.556(7) 0.8893(10) 0.112(5) Uiso calc G 1 . H
H11B 0.166(3) 0.479(5) 0.800(4) 0.112(5) Uiso calc G 1 . H
H11C 0.197(4) 0.678(3) 0.797(4) 0.112(5) Uiso calc G 1 . H
C12 0.5038(3) 0.3869(9) 0.6224(3) 0.0627(10) Uani d G 1 . C
H12A 0.5776(16) 0.377(7) 0.679(2) 0.112(5) Uiso calc G 1 . H
H12B 0.505(4) 0.475(5) 0.573(3) 0.112(5) Uiso calc G 1 . H
H12C 0.482(4) 0.275(3) 0.587(4) 0.112(5) Uiso calc G 1 . H
C1' 0.1622(2) 0.3014(7) 0.2633(2) 0.0434(6) Uani d . 1 . C
H1' 0.1028(2) 0.2486(7) 0.2004(2) 0.027(7) Uiso calc R 1 . H
C2' 0.2475(2) 0.3968(7) 0.2286(2) 0.0441(7) Uani d . 1 . C
H2' 0.2930(2) 0.4805(7) 0.2835(2) 0.041(8) Uiso calc R 1 . H
C3' 0.3243(2) 0.2679(7) 0.2034(2) 0.0482(7) Uani d . 1 . C
H3' 0.3573(2) 0.1854(7) 0.2629(2) 0.046(9) Uiso calc R 1 . H
C4' 0.2640(3) 0.1637(8) 0.1031(3) 0.0609(9) Uani d . 1 . C
H4'A 0.1918(3) 0.1220(8) 0.1001(3) 0.12(2) Uiso calc R 1 . H
H4'B 0.2503(3) 0.2375(8) 0.0414(3) 0.081(15) Uiso calc R 1 . H
C13 0.1624(3) 0.0354(7) 0.3563(3) 0.0498(7) Uani d . 1 . C
C14 0.2347(3) -0.0878(8) 0.4376(3) 0.0627(9) Uani d G 1 . C
H14A 0.186(3) -0.123(6) 0.471(3) 0.112(5) Uiso calc G 1 . H
H14B 0.299(2) -0.025(6) 0.488(3) 0.112(5) Uiso calc G 1 . H
H14C 0.260(4) -0.191(4) 0.413(4) 0.112(5) Uiso calc G 1 . H
C15 0.1617(3) 0.6619(7) 0.1388(3) 0.0550(8) Uani d . 1 . C
C16 0.0844(4) 0.7310(9) 0.0334(4) 0.0874(15) Uani d G 1 . C
H16A 0.040(4) 0.825(4) 0.044(4) 0.112(5) Uiso calc G 1 . H
H16B 0.035(3) 0.642(5) -0.011(3) 0.112(5) Uiso calc G 1 . H
H16C 0.131(4) 0.777(5) -0.000(4) 0.112(5) Uiso calc G 1 . H
C17 0.5048(3) 0.4028(8) 0.2816(3) 0.0574(8) Uani d . 1 . C
C18 0.5996(3) 0.4797(10) 0.2590(4) 0.0775(13) Uani d G 1 . C
H18A 0.647(4) 0.557(5) 0.314(3) 0.112(5) Uiso calc G 1 . H
H18B 0.571(4) 0.541(5) 0.1923(18) 0.112(5) Uiso calc G 1 . H
H18C 0.642(4) 0.379(4) 0.254(3) 0.112(5) Uiso calc G 1 . H
C19 0.3693(3) 0.0051(9) 0.0249(3) 0.0655(10) Uani d . 1 . C
C20 0.4488(5) -0.1443(12) 0.0426(5) 0.105(2) Uani d G 1 . C
H20A 0.455(4) -0.164(7) -0.0237(17) 0.112(5) Uiso calc G 1 . H
H20B 0.422(5) -0.250(4) 0.064(4) 0.112(5) Uiso calc G 1 . H
H20C 0.522(2) -0.114(7) 0.096(2) 0.112(5) Uiso calc G 1 . H

loop_
_atom_type_symbol
_atom_type_description
_atom_type_scat_dispersion_real
_atom_type_scat_dispersion_imag
_atom_type_scat_source
C C 0.0181 0.0091 'International Tables Vol C Tables 4.2.6.8 and 6.1.1.4'
H H 0.0000 0.0000 'International Tables Vol C Tables 4.2.6.8 and 6.1.1.4'
N N 0.0311 0.0180 'International Tables Vol C Tables 4.2.6.8 and 6.1.1.4'
O O 0.0492 0.0322 'International Tables Vol C Tables 4.2.6.8 and 6.1.1.4'

loop_
_geom_angle_atom_site_label_1
_geom_angle_atom_site_label_2
_geom_angle_atom_site_label_3
_geom_angle
_geom_angle_publ_flag
C6 O2 C11 118.1(3) no
C7 O3 C12 117.5(2) no
C13 O4 C1' 116.7(2) no
C15 O5 C2' 117.8(3) no
C17 O6 C3' 115.7(2) no
C19 O7 C4' 117.7(4) no
N C1 C9 119.7(3) no
N C1 C1' 116.7(3) no
C9 C1 C1' 123.6(2) no
N C1 H1 90.6(2) no
C9 C1 H1 90.6(2) no
C1' C1 H1 90.6(2) no
O1 N C1 123.7(3) no
O1 N C3 115.6(2) no
C1 N C3 120.7(3) no
N C3 C4 110.9(3) no
N C3 H3A 109.5(2) no
C4 C3 H3A 109.5(2) no
N C3 H3B 109.5(2) no
C4 C3 H3B 109.5(2) no
H3A C3 H3B 108.0 no
C10 C4 C3 110.0(2) no
C10 C4 H4A 109.7(2) no
C3 C4 H4A 109.7(2) no
C10 C4 H4B 109.7(2) no
C3 C4 H4B 109.7(2) no
H4A C4 H4B 108.2 no
C10 C5 C6 120.7(3) no
C10 C5 H5 119.7(2) no
C6 C5 H5 119.7(2) no
O2 C6 C5 124.7(3) no
O2 C6 C7 116.0(3) no
C5 C6 C7 119.3(3) no
O3 C7 C8 124.4(3) no
O3 C7 C6 115.6(3) no
C8 C7 C6 120.0(2) no
C7 C8 C9 120.6(3) no
C7 C8 H8 119.7(2) no
C9 C8 H8 119.7(2) no
C10 C9 C8 119.0(2) no
C10 C9 C1 119.3(2) no
C8 C9 C1 121.7(2) no
C5 C10 C9 120.4(3) no
C5 C10 C4 121.5(3) no
C9 C10 C4 118.1(3) no
O2 C11 H11A 106.(3) no
O2 C11 H11B 115.(4) no
H11A C11 H11B 109.47(5) no
O2 C11 H11C 107.(4) no
H11A C11 H11C 109.5 no
H11B C11 H11C 109.5 no
O3 C12 H12A 107.(3) no
O3 C12 H12B 111.(3) no
H12A C12 H12B 109.5 no
O3 C12 H12C 111.(3) no
H12A C12 H12C 109.5 no
H12B C12 H12C 109.5 no
O4 C1' C1 109.8(2) no
O4 C1' C2' 106.3(2) no
C1 C1' C2' 114.4(3) no
O4 C1' H1' 108.75(14) no
C1 C1' H1' 108.75(15) no
C2' C1' H1' 108.75(14) no
O5 C2' C3' 107.0(2) no
O5 C2' C1' 106.8(2) no
C3' C2' C1' 112.4(3) no
O5 C2' H2' 110.2(2) no
C3' C2' H2' 110.2(2) no
C1' C2' H2' 110.2(2) no
O6 C3' C4' 107.2(2) no
O6 C3' C2' 109.7(3) no
C4' C3' C2' 113.5(3) no
O6 C3' H3' 108.8(2) no
C4' C3' H3' 108.8(2) no
C2' C3' H3' 108.8(2) no
O7 C4' C3' 108.1(3) no
O7 C4' H4'A 110.1(2) no
C3' C4' H4'A 110.1(2) no
O7 C4' H4'B 110.1(2) no
C3' C4' H4'B 110.1(2) no
H4'A C4' H4'B 108.4 no
O8 C13 O4 121.6(3) no
O8 C13 C14 127.0(3) no
O4 C13 C14 111.4(3) no
C13 C14 H14A 102.(3) no
C13 C14 H14B 110.(3) no
H14A C14 H14B 109.5 no
C13 C14 H14C 117.(3) no
H14A C14 H14C 109.5 no
H14B C14 H14C 109.5 no
O9 C15 O5 123.2(3) no
O9 C15 C16 126.4(4) no
O5 C15 C16 110.4(4) no
C15 C16 H16A 109.(3) no
C15 C16 H16B 113.(3) no
H16A C16 H16B 109.5 no
C15 C16 H16C 107.(3) no
H16A C16 H16C 109.5 no
H16B C16 H16C 109.5 no
O10 C17 O6 122.5(3) no
O10 C17 C18 126.1(3) no
O6 C17 C18 111.4(3) no
C17 C18 H18A 113.(3) no
C17 C18 H18B 111.(3) no
H18A C18 H18B 109.5 no
C17 C18 H18C 104.(3) no
H18A C18 H18C 109.5 no
H18B C18 H18C 109.4 no
O11 C19 O7 123.6(4) no
O11 C19 C20 125.7(4) no
O7 C19 C20 110.7(5) no
C19 C20 H20A 107.(3) no
C19 C20 H20B 112.(4) no
H20A C20 H20B 109.5 no
C19 C20 H20C 110.(4) no
H20A C20 H20C 109.5 no
H20B C20 H20C 109.5 no

loop_
_geom_bond_atom_site_label_1
_geom_bond_atom_site_label_2
_geom_bond_site_symmetry_2
_geom_bond_distance
_geom_bond_publ_flag
O1 N . 1.290(3) yes
O2 C6 . 1.361(4) yes
O2 C11 . 1.413(5) yes
O3 C7 . 1.369(3) yes
O3 C12 . 1.403(4) yes
O4 C13 . 1.353(4) yes
O4 C1' . 1.447(4) yes
O5 C15 . 1.348(5) yes
O5 C2' . 1.434(3) yes
O6 C17 . 1.358(4) yes
O6 C3' . 1.443(4) yes
O7 C19 . 1.329(5) yes
O7 C4' . 1.441(5) yes
O8 C13 . 1.198(4) yes
O9 C15 . 1.190(5) yes
O10 C17 . 1.185(4) yes
O11 C19 . 1.208(6) yes
C1 N . 1.307(4) yes
C1 C9 . 1.462(4) yes
C1 C1' . 1.514(4) yes
C1 H1 . 0.98 no
N C3 . 1.474(4) yes
C3 C4 . 1.508(5) yes
C3 H3A . 0.97 no
C3 H3B . 0.97 no
C4 C10 . 1.507(4) yes
C4 H4A . 0.97 no
C4 H4B . 0.97 no
C5 C10 . 1.386(4) yes
C5 C6 . 1.394(4) yes
C5 H5 . 0.93 no
C6 C7 . 1.402(4) yes
C7 C8 . 1.377(4) yes
C8 C9 . 1.414(4) yes
C8 H8 . 0.93 no
C9 C10 . 1.386(4) yes
C11 H11A . 0.96 no
C11 H11B . 0.96 no
C11 H11C . 0.96 no
C12 H12A . 0.96 no
C12 H12B . 0.96 no
C12 H12C . 0.96 no
C1' C2' . 1.545(4) yes
C1' H1' . 0.98 no
C2' C3' . 1.527(4) yes
C2' H2' . 0.98 no
C3' C4' . 1.505(5) yes
C3' H3' . 0.98 no
C4' H4'A . 0.97 no
C4' H4'B . 0.97 no
C13 C14 . 1.466(5) yes
C14 H14A . 0.96 no
C14 H14B . 0.96 no
C14 H14C . 0.96 no
C15 C16 . 1.484(5) yes
C16 H16A . 0.96 no
C16 H16B . 0.96 no
C16 H16C . 0.96 no
C17 C18 . 1.497(5) yes
C18 H18A . 0.96 no
C18 H18B . 0.96 no
C18 H18C . 0.96 no
C19 C20 . 1.480(7) yes
C20 H20A . 0.96 no
C20 H20B . 0.96 no
C20 H20C . 0.96 no

loop_
_geom_torsion_atom_site_label_1
_geom_torsion_atom_site_label_2
_geom_torsion_atom_site_label_3
_geom_torsion_atom_site_label_4
_geom_torsion
_geom_torsion_publ_flag
C9 C1 N O1 178.4(3) yes
C1' C1 N O1 -3.7(5) yes
C9 C1 N C3 0.9(5) yes
C1' C1 N C3 178.9(3) yes
O1 N C3 C4 145.0(3) yes
C1 N C3 C4 -37.3(5) yes
N C3 C4 C10 51.2(4) yes
C11 O2 C6 C5 7.3(7) no
C11 O2 C6 C7 -173.1(5) no
C10 C5 C6 O2 -179.3(4) no
C10 C5 C6 C7 1.1(6) no
C12 O3 C7 C8 2.2(6) no
C12 O3 C7 C6 -179.6(4) no
O2 C6 C7 O3 0.5(5) no
C5 C6 C7 O3 -179.9(3) no
O2 C6 C7 C8 178.8(3) no
C5 C6 C7 C8 -1.6(5) no
O3 C7 C8 C9 178.6(3) no
C6 C7 C8 C9 0.5(5) no
C7 C8 C9 C10 1.1(5) no
C7 C8 C9 C1 -177.3(3) yes
N C1 C9 C10 20.5(5) yes
C1' C1 C9 C10 -157.3(3) yes
N C1 C9 C8 -161.1(3) yes
C1' C1 C9 C8 21.1(5) yes
C6 C5 C10 C9 0.5(5) no
C6 C5 C10 C4 179.6(3) yes
C8 C9 C10 C5 -1.6(5) no
C1 C9 C10 C5 176.8(3) yes
C8 C9 C10 C4 179.3(3) yes
C1 C9 C10 C4 -2.3(5) yes
C3 C4 C10 C5 147.9(3) yes
C3 C4 C10 C9 -33.0(4) yes
C13 O4 C1' C1 70.3(3) no
C13 O4 C1' C2' -165.6(2) no
N C1 C1' O4 -145.3(3) yes
C9 C1 C1' O4 32.5(4) yes
N C1 C1' C2' 95.3(3) yes
C9 C1 C1' C2' -86.8(3) yes
C15 O5 C2' C3' -142.0(3) no
C15 O5 C2' C1' 97.5(3) no
O4 C1' C2' O5 159.3(2) no
C1 C1' C2' O5 -79.4(3) yes
O4 C1' C2' C3' 42.3(3) no
C1 C1' C2' C3' 163.6(2) yes
C17 O6 C3' C4' -152.9(3) no
C17 O6 C3' C2' 83.4(3) no
O5 C2' C3' O6 73.5(3) no
C1' C2' C3' O6 -169.6(2) no
O5 C2' C3' C4' -46.5(4) no
C1' C2' C3' C4' 70.4(3) no
C19 O7 C4' C3' -119.4(4) no
O6 C3' C4' O7 74.6(4) no
C2' C3' C4' O7 -164.1(3) no
C1' O4 C13 O8 4.8(4) no
C1' O4 C13 C14 -173.9(3) no
C2' O5 C15 O9 4.9(5) no
C2' O5 C15 C16 -174.4(3) no
C3' O6 C17 O10 -8.1(6) no
C3' O6 C17 C18 172.2(4) no
C4' O7 C19 O11 -6.2(7) no
C4' O7 C19 C20 174.8(4) no
